data_7134718
loop_
_publ_author_name
'He, Zhou'
'Ju, Shaoying'
'Chen, Ting'
'Zhang, Xinghua'
'Stephan, Douglas W.'
'Wu, Yile'

_publ_section_title
;
 Group 13 Lewis acid-mediated formation of 5-oxazolone derivatives from
 <i>tert</i>-butyl isocyanoacetate.
;
_journal_issue 57
_journal_name_full 'Chemical communications (Cambridge, England)'
_journal_page_first 10582
_journal_page_last 10585
_journal_paper_doi 10.1039/d5cc02623g
_journal_volume 61
_journal_year 2025
_chemical_formula_moiety 'C25 H11 B F15 N O2'
_chemical_formula_sum 'C25 H11 B F15 N O2'
_chemical_formula_weight 653.16
_space_group_crystal_system monoclinic
_space_group_IT_number 14
_space_group_name_Hall '-P 2ybc'
_space_group_name_H-M_alt 'P 1 21/c 1'
_atom_sites_solution_hydrogens geom
_atom_sites_solution_primary dual
_audit_creation_date 2025-04-02
_audit_creation_method
;
Olex2 1.5
(compiled 2025.03.04 svn.red2d20d0 for OlexSys, GUI svn.r7188)
;
_audit_update_record
;
2025-05-01 deposited with the CCDC.	2025-06-06 downloaded from the CCDC.
;
_cell_angle_alpha 90
_cell_angle_beta 111.532(3)
_cell_angle_gamma 90
_cell_formula_units_Z 4
_cell_length_a 15.7995(8)
_cell_length_b 9.9144(5)
_cell_length_c 19.6671(10)
_cell_measurement_reflns_used 6924
_cell_measurement_temperature 150
_cell_measurement_theta_max 66.33
_cell_measurement_theta_min 4.66
_cell_volume 2865.7(3)
_computing_cell_refinement 'SAINT V8.40B (?, 2016)'
_computing_data_reduction 'SAINT V8.40B (?, 2016)'
_computing_molecular_graphics 'Olex2 1.5 (Dolomanov et al., 2009)'
_computing_publication_material 'Olex2 1.5 (Dolomanov et al., 2009)'
_computing_structure_refinement 'SHELXL 2018/3 (Sheldrick, 2015)'
_computing_structure_solution 'SHELXT 2018/2 (Sheldrick, 2018)'
_diffrn_ambient_temperature 150.0
_diffrn_measured_fraction_theta_full 0.974
_diffrn_measured_fraction_theta_max 0.974
_diffrn_measurement_device_type 'Bruker APEX-II CCD'
_diffrn_measurement_method '\f and \w scans'
_diffrn_radiation_type CuK\a
_diffrn_radiation_wavelength 1.54178
_diffrn_reflns_av_R_equivalents 0.1343
_diffrn_reflns_av_unetI/netI 0.0829
_diffrn_reflns_Laue_measured_fraction_full 0.974
_diffrn_reflns_Laue_measured_fraction_max 0.974
_diffrn_reflns_limit_h_max 18
_diffrn_reflns_limit_h_min -18
_diffrn_reflns_limit_k_max 11
_diffrn_reflns_limit_k_min -11
_diffrn_reflns_limit_l_max 21
_diffrn_reflns_limit_l_min -23
_diffrn_reflns_number 61759
_diffrn_reflns_point_group_measured_fraction_full 0.974
_diffrn_reflns_point_group_measured_fraction_max 0.974
_diffrn_reflns_theta_full 66.591
_diffrn_reflns_theta_max 66.591
_diffrn_reflns_theta_min 4.663
_diffrn_standards_number 0
_exptl_absorpt_coefficient_mu 1.472
_exptl_absorpt_correction_T_max 0.7531
_exptl_absorpt_correction_T_min 0.6515
_exptl_absorpt_correction_type none
_exptl_absorpt_process_details
;
SADABS-2016/2 (Bruker,2016/2) was used for absorption correction.
wR2(int) was 0.1199 before and 0.0797 after correction.
The Ratio of minimum to maximum transmission is 0.8651.
The \l/2 correction factor is Not present.
;
_exptl_crystal_colour colorless
_exptl_crystal_density_diffrn 1.514
_exptl_crystal_description plate
_exptl_crystal_F_000 1296
_exptl_crystal_size_max 0.156
_exptl_crystal_size_mid 0.071
_exptl_crystal_size_min 0.013
_refine_diff_density_max 0.255
_refine_diff_density_min -0.243
_refine_diff_density_rms 0.054
_refine_ls_extinction_coef 0.0025(2)
_refine_ls_extinction_expression Fc^*^=kFc[1+0.001xFc^2^\l^3^/sin(2\q)]^-1/4^
_refine_ls_extinction_method 'SHELXL-2018/3 (Sheldrick 2018)'
_refine_ls_goodness_of_fit_ref 0.993
_refine_ls_hydrogen_treatment constr
_refine_ls_matrix_type full
_refine_ls_number_parameters 401
_refine_ls_number_reflns 4934
_refine_ls_number_restraints 30
_refine_ls_restrained_S_all 1.005
_refine_ls_R_factor_all 0.1001
_refine_ls_R_factor_gt 0.0497
_refine_ls_shift/su_max 0.000
_refine_ls_shift/su_mean 0.000
_refine_ls_structure_factor_coef Fsqd
_refine_ls_weighting_details 'w=1/[\s^2^(Fo^2^)+(0.0712P)^2^] where P=(Fo^2^+2Fc^2^)/3'
_refine_ls_weighting_scheme calc
_refine_ls_wR_factor_gt 0.1247
_refine_ls_wR_factor_ref 0.1477
_reflns_Friedel_coverage 0.000
_reflns_number_gt 2733
_reflns_number_total 4934
_reflns_threshold_expression 'I > 2\s(I)'
_cod_data_source_file d5cc02623g2.cif
_cod_data_source_block 777
_cod_depositor_comments 'Adding full bibliography for 7134715--7134719.cif.'
_cod_database_code 7134718
_shelx_shelxl_version_number 2018/3
_shelx_space_group_comment
;
The symmetry employed for this shelxl refinement is uniquely defined
by the following loop, which should always be used as a source of
symmetry information in preference to the above space-group names.
They are only intended as comments.
;
_shelx_estimated_absorpt_t_max 0.981
_shelx_estimated_absorpt_t_min 0.803
_olex2_refinement_description
;
1. Fixed Uiso
 At 1.2 times of:
  All C(H,H) groups
 At 1.5 times of:
  All C(H,H,H) groups
2. Uiso/Uaniso restraints and constraints
F00D \\sim C00Y \\sim C011 \\sim F00G \\sim C012 \\sim F00C: within 2A with
sigma of 0.005 and sigma for terminal atoms of 0.01 within 2A
3.a Secondary CH2 refined with riding coordinates:
 C2(H2A,H2B)
3.b Idealised Me refined as rotating group:
 C5(H5A,H5B,H5C), C6(H6A,H6B,H6C), C7(H7A,H7B,H7C)
;
_smtbx_masks_void_probe_radius 1.2
_smtbx_masks_void_truncation_radius 1.2
_olex2_submission_special_instructions 'No special instructions were received'

loop_
_space_group_symop_operation_xyz
'x, y, z'
'-x, y+1/2, -z+1/2'
'-x, -y, -z'
'x, -y-1/2, z-1/2'

loop_
_atom_site_label
_atom_site_type_symbol
_atom_site_fract_x
_atom_site_fract_y
_atom_site_fract_z
_atom_site_U_iso_or_equiv
_atom_site_adp_type
_atom_site_occupancy
_atom_site_site_symmetry_order
_atom_site_calc_flag
_atom_site_refinement_flags_posn
_atom_site_refinement_flags_adp
_atom_site_refinement_flags_occupancy
_atom_site_disorder_assembly
_atom_site_disorder_group
F001 F 0.52790(12) 0.50168(19) 0.59477(9) 0.0548(5) Uani 1 1 d . . . . .
F002 F 0.42255(13) 0.1253(2) 0.68841(9) 0.0596(6) Uani 1 1 d . . . . .
F003 F 0.26759(13) 0.4462(2) 0.64077(9) 0.0608(6) Uani 1 1 d . . . . .
F004 F 0.29342(13) 0.0444(2) 0.51987(10) 0.0601(5) Uani 1 1 d . . . . .
F005 F 0.53584(13) 0.1791(2) 0.54260(10) 0.0596(6) Uani 1 1 d . . . . .
F006 F 0.23367(14) 0.3329(2) 0.42122(10) 0.0633(6) Uani 1 1 d . . . . .
F007 F 0.67329(13) 0.5162(2) 0.72008(9) 0.0597(6) Uani 1 1 d . . . . .
F008 F 0.69361(13) 0.3376(2) 0.82938(10) 0.0655(6) Uani 1 1 d . . . . .
F009 F 0.14992(14) -0.0560(2) 0.54232(11) 0.0727(6) Uani 1 1 d . . . . .
F00A F 0.12302(13) 0.3436(2) 0.66181(10) 0.0734(7) Uani 1 1 d . . . . .
F00B F 0.56660(14) 0.1435(2) 0.81176(10) 0.0706(6) Uani 1 1 d . . . . .
F00C F 0.53814(15) 0.0924(3) 0.41564(12) 0.0831(7) Uani 1 1 d . U . . .
F00D F 0.23961(15) 0.2468(3) 0.29457(10) 0.0861(8) Uani 1 1 d . U . . .
F00E F 0.06355(15) 0.0906(3) 0.61366(12) 0.0866(8) Uani 1 1 d . . . . .
O2 O 0.19542(16) 0.8247(2) 0.39919(12) 0.0580(7) Uani 1 1 d . . . . .
F00G F 0.39170(17) 0.1249(3) 0.29036(11) 0.0975(9) Uani 1 1 d . U . . .
O1 O 0.2617(2) 0.6317(3) 0.38368(13) 0.0743(8) Uani 1 1 d . . . . .
N1 N 0.32151(19) 0.5810(3) 0.52734(14) 0.0541(8) Uani 1 1 d . . . . .
C00J C 0.5353(2) 0.4105(3) 0.64805(15) 0.0429(8) Uani 1 1 d . . . . .
C00K C 0.4664(2) 0.3160(3) 0.63653(15) 0.0408(8) Uani 1 1 d . . . . .
C00L C 0.4825(2) 0.2271(3) 0.69317(16) 0.0440(8) Uani 1 1 d . . . . .
C00M C 0.6107(2) 0.4196(4) 0.71095(16) 0.0458(8) Uani 1 1 d . . . . .
C1 C 0.3461(2) 0.4744(4) 0.54393(16) 0.0492(9) Uani 1 1 d . . . . .
C00O C 0.3843(2) 0.2620(3) 0.48829(15) 0.0443(8) Uani 1 1 d . . . . .
C00P C 0.2528(2) 0.1257(4) 0.55469(16) 0.0468(8) Uani 1 1 d . . . . .
C00Q C 0.2864(2) 0.2523(3) 0.57717(15) 0.0416(8) Uani 1 1 d . . . . .
C00R C 0.4592(2) 0.1997(4) 0.48238(17) 0.0499(9) Uani 1 1 d . . . . .
C00S C 0.6209(2) 0.3295(4) 0.76629(16) 0.0469(8) Uani 1 1 d . . . . .
C00T C 0.3122(2) 0.2752(4) 0.42176(17) 0.0534(9) Uani 1 1 d . . . . .
C00U C 0.2403(2) 0.3211(4) 0.61429(16) 0.0485(9) Uani 1 1 d . . . . .
C00V C 0.5569(2) 0.2319(4) 0.75732(16) 0.0498(9) Uani 1 1 d . . . . .
C3 C 0.2454(2) 0.7145(4) 0.41988(18) 0.0506(9) Uani 1 1 d . . . . .
C00X C 0.1670(2) 0.2706(4) 0.62695(17) 0.0561(10) Uani 1 1 d . . . . .
C00Y C 0.3132(3) 0.2308(4) 0.35594(17) 0.0652(10) Uani 1 1 d . U . . .
C2 C 0.2828(3) 0.7112(4) 0.50292(17) 0.0575(10) Uani 1 1 d . . . . .
H2A H 0.329837 0.781824 0.522307 0.069 Uiso 1 1 calc R U . . .
H2B H 0.233257 0.729421 0.521213 0.069 Uiso 1 1 calc R U . . .
C010 C 0.1791(2) 0.0702(4) 0.56636(18) 0.0547(9) Uani 1 1 d . . . . .
C011 C 0.3893(3) 0.1696(4) 0.35393(18) 0.0676(10) Uani 1 1 d . U . . .
C012 C 0.4629(3) 0.1542(4) 0.4174(2) 0.0633(10) Uani 1 1 d . U . . .
C013 C 0.1359(2) 0.1442(4) 0.60278(19) 0.0591(10) Uani 1 1 d . . . . .
C4 C 0.1499(3) 0.8584(5) 0.3199(2) 0.0679(12) Uani 1 1 d . . . . .
B1 B 0.3740(2) 0.3186(4) 0.56316(18) 0.0414(9) Uani 1 1 d . . . . .
C5 C 0.2208(3) 0.8738(5) 0.2860(2) 0.0901(15) Uani 1 1 d . . . . .
H5A H 0.268853 0.934611 0.316021 0.135 Uiso 1 1 calc R U . . .
H5B H 0.192508 0.911409 0.236681 0.135 Uiso 1 1 calc R U . . .
H5C H 0.247044 0.785398 0.283177 0.135 Uiso 1 1 calc R U . . .
C6 C 0.1071(3) 0.9958(5) 0.3245(3) 0.0952(17) Uani 1 1 d . . . . .
H6A H 0.067069 0.985991 0.352254 0.143 Uiso 1 1 calc R U . . .
H6B H 0.071696 1.028018 0.275130 0.143 Uiso 1 1 calc R U . . .
H6C H 0.155360 1.060782 0.349190 0.143 Uiso 1 1 calc R U . . .
C7 C 0.0788(3) 0.7528(6) 0.2862(2) 0.1127(19) Uani 1 1 d . . . . .
H7A H 0.107968 0.670339 0.278169 0.169 Uiso 1 1 calc R U . . .
H7B H 0.035507 0.785767 0.239389 0.169 Uiso 1 1 calc R U . . .
H7C H 0.046448 0.733440 0.319156 0.169 Uiso 1 1 calc R U . . .

loop_
_atom_site_aniso_label
_atom_site_aniso_U_11
_atom_site_aniso_U_22
_atom_site_aniso_U_33
_atom_site_aniso_U_23
_atom_site_aniso_U_13
_atom_site_aniso_U_12
F001 0.0710(12) 0.0487(14) 0.0486(10) 0.0110(9) 0.0265(9) -0.0084(10)
F002 0.0694(12) 0.0519(14) 0.0558(11) 0.0175(9) 0.0212(9) -0.0086(10)
F003 0.0774(13) 0.0593(15) 0.0495(11) -0.0133(9) 0.0279(10) 0.0059(11)
F004 0.0797(13) 0.0441(14) 0.0755(12) -0.0081(10) 0.0510(11) -0.0049(10)
F005 0.0680(13) 0.0638(15) 0.0548(12) -0.0094(9) 0.0317(11) 0.0010(10)
F006 0.0703(13) 0.0639(16) 0.0484(11) 0.0071(9) 0.0133(9) -0.0057(11)
F007 0.0661(13) 0.0537(15) 0.0595(12) -0.0048(9) 0.0234(10) -0.0144(10)
F008 0.0704(13) 0.0730(17) 0.0451(11) -0.0020(9) 0.0119(10) -0.0014(11)
F009 0.0812(15) 0.0656(17) 0.0857(14) -0.0092(12) 0.0473(12) -0.0225(12)
F00A 0.0719(13) 0.102(2) 0.0568(12) -0.0094(11) 0.0363(10) 0.0204(12)
F00B 0.0838(14) 0.0726(17) 0.0513(11) 0.0270(10) 0.0198(10) -0.0035(11)
F00C 0.0973(16) 0.0943(19) 0.0853(15) -0.0379(13) 0.0660(13) -0.0234(14)
F00D 0.1073(17) 0.106(2) 0.0372(11) 0.0017(11) 0.0171(11) -0.0474(15)
F00E 0.0707(14) 0.118(2) 0.0900(16) -0.0053(14) 0.0517(13) -0.0141(14)
O2 0.0677(15) 0.0492(17) 0.0619(15) 0.0138(12) 0.0293(12) 0.0098(13)
F00G 0.1272(19) 0.134(2) 0.0552(13) -0.0387(13) 0.0613(13) -0.0620(17)
O1 0.125(2) 0.0516(19) 0.0541(15) 0.0038(12) 0.0428(15) 0.0194(16)
N1 0.0693(19) 0.043(2) 0.0452(16) -0.0032(14) 0.0158(13) 0.0011(16)
C00J 0.064(2) 0.035(2) 0.0381(17) 0.0022(13) 0.0292(16) 0.0015(16)
C00K 0.0546(19) 0.038(2) 0.0366(16) -0.0016(13) 0.0253(14) 0.0004(15)
C00L 0.061(2) 0.036(2) 0.0435(19) 0.0010(14) 0.0290(16) -0.0048(16)
C00M 0.057(2) 0.043(2) 0.0450(19) -0.0091(15) 0.0284(16) -0.0080(16)
C1 0.065(2) 0.046(3) 0.0360(17) -0.0028(15) 0.0181(15) -0.0018(18)
C00O 0.064(2) 0.038(2) 0.0359(17) 0.0022(13) 0.0238(16) -0.0093(16)
C00P 0.057(2) 0.049(2) 0.0433(18) -0.0030(15) 0.0280(16) 0.0033(17)
C00Q 0.0555(19) 0.040(2) 0.0322(15) 0.0049(13) 0.0197(14) 0.0041(16)
C00R 0.064(2) 0.047(2) 0.0462(19) -0.0028(15) 0.0281(17) -0.0111(17)
C00S 0.057(2) 0.051(2) 0.0314(17) -0.0055(14) 0.0148(15) -0.0004(17)
C00T 0.070(2) 0.052(3) 0.043(2) 0.0039(15) 0.0268(18) -0.0139(19)
C00U 0.060(2) 0.049(3) 0.0376(17) -0.0035(15) 0.0192(16) 0.0047(17)
C00V 0.067(2) 0.053(3) 0.0368(18) 0.0100(15) 0.0270(17) 0.0054(18)
C3 0.067(2) 0.038(2) 0.051(2) 0.0033(16) 0.0265(17) 0.0014(18)
C00X 0.062(2) 0.072(3) 0.0396(18) -0.0049(17) 0.0251(17) 0.014(2)
C00Y 0.090(2) 0.074(3) 0.0320(17) -0.0017(16) 0.0236(18) -0.037(2)
C2 0.081(2) 0.035(2) 0.053(2) 0.0001(15) 0.0200(18) 0.0090(18)
C010 0.063(2) 0.049(3) 0.058(2) -0.0050(17) 0.0285(18) -0.0112(18)
C011 0.095(2) 0.080(3) 0.0429(17) -0.0151(16) 0.0419(17) -0.035(2)
C012 0.080(2) 0.071(3) 0.058(2) -0.0157(17) 0.0485(18) -0.0179(19)
C013 0.050(2) 0.082(3) 0.057(2) 0.005(2) 0.0329(18) -0.001(2)
C4 0.068(2) 0.080(3) 0.060(2) 0.034(2) 0.0286(19) 0.001(2)
B1 0.054(2) 0.037(2) 0.0359(19) 0.0029(15) 0.0201(16) 0.0003(17)
C5 0.115(4) 0.085(4) 0.100(3) 0.042(3) 0.075(3) 0.029(3)
C6 0.085(3) 0.094(4) 0.126(4) 0.064(3) 0.062(3) 0.038(3)
C7 0.103(4) 0.134(5) 0.070(3) 0.028(3) -0.005(3) -0.027(4)

loop_
_atom_type_symbol
_atom_type_description
_atom_type_scat_dispersion_real
_atom_type_scat_dispersion_imag
_atom_type_scat_source
C C 0.0181 0.0091 'International Tables Vol C Tables 4.2.6.8 and 6.1.1.4'
H H 0.0000 0.0000 'International Tables Vol C Tables 4.2.6.8 and 6.1.1.4'
B B 0.0090 0.0039 'International Tables Vol C Tables 4.2.6.8 and 6.1.1.4'
F F 0.0727 0.0534 'International Tables Vol C Tables 4.2.6.8 and 6.1.1.4'
N N 0.0311 0.0180 'International Tables Vol C Tables 4.2.6.8 and 6.1.1.4'
O O 0.0492 0.0322 'International Tables Vol C Tables 4.2.6.8 and 6.1.1.4'

loop_
_geom_angle_atom_site_label_1
_geom_angle_atom_site_label_2
_geom_angle_atom_site_label_3
_geom_angle
_geom_angle_site_symmetry_1
_geom_angle_site_symmetry_3
_geom_angle_publ_flag
C3 O2 C4 120.6(3) . . ?
C1 N1 C2 175.0(4) . . ?
F001 C00J C00K 118.9(3) . . ?
F001 C00J C00M 117.0(3) . . ?
C00M C00J C00K 124.1(3) . . ?
C00J C00K B1 121.7(3) . . ?
C00L C00K C00J 113.7(3) . . ?
C00L C00K B1 124.5(3) . . ?
F002 C00L C00K 120.3(3) . . ?
F002 C00L C00V 115.3(3) . . ?
C00K C00L C00V 124.4(3) . . ?
F007 C00M C00J 121.5(3) . . ?
F007 C00M C00S 119.6(3) . . ?
C00J C00M C00S 118.9(3) . . ?
N1 C1 B1 175.7(4) . . ?
C00R C00O C00T 113.3(3) . . ?
C00R C00O B1 126.9(3) . . ?
C00T C00O B1 119.8(3) . . ?
F004 C00P C00Q 120.4(3) . . ?
F004 C00P C010 115.5(3) . . ?
C00Q C00P C010 124.1(3) . . ?
C00P C00Q C00U 113.8(3) . . ?
C00P C00Q B1 124.2(3) . . ?
C00U C00Q B1 122.0(3) . . ?
F005 C00R C00O 120.7(3) . . ?
F005 C00R C012 115.5(3) . . ?
C012 C00R C00O 123.8(3) . . ?
F008 C00S C00M 120.2(3) . . ?
F008 C00S C00V 120.1(3) . . ?
C00V C00S C00M 119.6(3) . . ?
F006 C00T C00O 118.4(3) . . ?
F006 C00T C00Y 116.9(3) . . ?
C00Y C00T C00O 124.7(4) . . ?
F003 C00U C00Q 119.9(3) . . ?
F003 C00U C00X 115.9(3) . . ?
C00X C00U C00Q 124.1(3) . . ?
F00B C00V C00L 121.0(3) . . ?
F00B C00V C00S 119.8(3) . . ?
C00S C00V C00L 119.2(3) . . ?
O2 C3 C2 107.5(3) . . ?
O1 C3 O2 129.0(3) . . ?
O1 C3 C2 123.4(3) . . ?
F00A C00X C00U 121.6(4) . . ?
F00A C00X C013 118.8(3) . . ?
C00U C00X C013 119.5(3) . . ?
F00D C00Y C00T 120.3(4) . . ?
F00D C00Y C011 120.6(3) . . ?
C011 C00Y C00T 119.1(3) . . ?
N1 C2 C3 109.2(3) . . ?
N1 C2 H2A 109.8 . . ?
N1 C2 H2B 109.8 . . ?
C3 C2 H2A 109.8 . . ?
C3 C2 H2B 109.8 . . ?
H2A C2 H2B 108.3 . . ?
F009 C010 C00P 120.6(3) . . ?
F009 C010 C013 120.4(3) . . ?
C013 C010 C00P 119.1(4) . . ?
F00G C011 C00Y 120.2(4) . . ?
F00G C011 C012 120.6(4) . . ?
C00Y C011 C012 119.2(3) . . ?
F00C C012 C00R 120.7(3) . . ?
F00C C012 C011 119.3(3) . . ?
C011 C012 C00R 120.0(4) . . ?
F00E C013 C00X 121.6(3) . . ?
F00E C013 C010 119.1(4) . . ?
C00X C013 C010 119.3(3) . . ?
O2 C4 C5 109.4(3) . . ?
O2 C4 C6 100.9(3) . . ?
O2 C4 C7 107.4(3) . . ?
C5 C4 C6 110.5(3) . . ?
C7 C4 C5 115.7(4) . . ?
C7 C4 C6 111.7(4) . . ?
C00K B1 C00O 115.9(3) . . ?
C00K B1 C00Q 112.4(2) . . ?
C1 B1 C00K 107.5(3) . . ?
C1 B1 C00O 103.0(2) . . ?
C1 B1 C00Q 104.4(3) . . ?
C00O B1 C00Q 112.4(3) . . ?
C4 C5 H5A 109.5 . . ?
C4 C5 H5B 109.5 . . ?
C4 C5 H5C 109.5 . . ?
H5A C5 H5B 109.5 . . ?
H5A C5 H5C 109.5 . . ?
H5B C5 H5C 109.5 . . ?
C4 C6 H6A 109.5 . . ?
C4 C6 H6B 109.5 . . ?
C4 C6 H6C 109.5 . . ?
H6A C6 H6B 109.5 . . ?
H6A C6 H6C 109.5 . . ?
H6B C6 H6C 109.5 . . ?
C4 C7 H7A 109.5 . . ?
C4 C7 H7B 109.5 . . ?
C4 C7 H7C 109.5 . . ?
H7A C7 H7B 109.5 . . ?
H7A C7 H7C 109.5 . . ?
H7B C7 H7C 109.5 . . ?

loop_
_geom_bond_atom_site_label_1
_geom_bond_atom_site_label_2
_geom_bond_distance
_geom_bond_site_symmetry_2
_geom_bond_publ_flag
F001 C00J 1.356(3) . ?
F002 C00L 1.363(3) . ?
F003 C00U 1.354(4) . ?
F004 C00P 1.362(3) . ?
F005 C00R 1.363(4) . ?
F006 C00T 1.363(4) . ?
F007 C00M 1.341(4) . ?
F008 C00S 1.349(3) . ?
F009 C010 1.357(4) . ?
F00A C00X 1.351(4) . ?
F00B C00V 1.349(3) . ?
F00C C012 1.349(4) . ?
F00D C00Y 1.343(4) . ?
F00E C013 1.347(4) . ?
O2 C3 1.322(4) . ?
O2 C4 1.496(4) . ?
F00G C011 1.340(4) . ?
O1 C3 1.176(4) . ?
N1 C1 1.133(4) . ?
N1 C2 1.434(4) . ?
C00J C00K 1.390(4) . ?
C00J C00M 1.370(4) . ?
C00K C00L 1.369(4) . ?
C00K B1 1.634(5) . ?
C00L C00V 1.374(4) . ?
C00M C00S 1.371(4) . ?
C1 B1 1.613(5) . ?
C00O C00R 1.378(5) . ?
C00O C00T 1.390(4) . ?
C00O B1 1.639(4) . ?
C00P C00Q 1.371(5) . ?
C00P C010 1.381(5) . ?
C00Q C00U 1.386(4) . ?
C00Q B1 1.644(5) . ?
C00R C012 1.376(5) . ?
C00S C00V 1.363(5) . ?
C00T C00Y 1.373(5) . ?
C00U C00X 1.366(5) . ?
C3 C2 1.520(5) . ?
C00X C013 1.366(5) . ?
C00Y C011 1.360(6) . ?
C2 H2A 0.9900 . ?
C2 H2B 0.9900 . ?
C010 C013 1.370(5) . ?
C011 C012 1.367(5) . ?
C4 C5 1.507(5) . ?
C4 C6 1.538(6) . ?
C4 C7 1.500(6) . ?
C5 H5A 0.9800 . ?
C5 H5B 0.9800 . ?
C5 H5C 0.9800 . ?
C6 H6A 0.9800 . ?
C6 H6B 0.9800 . ?
C6 H6C 0.9800 . ?
C7 H7A 0.9800 . ?
C7 H7B 0.9800 . ?
C7 H7C 0.9800 . ?

loop_
_geom_torsion_atom_site_label_1
_geom_torsion_atom_site_label_2
_geom_torsion_atom_site_label_3
_geom_torsion_atom_site_label_4
_geom_torsion
_geom_torsion_site_symmetry_1
_geom_torsion_site_symmetry_2
_geom_torsion_site_symmetry_3
_geom_torsion_site_symmetry_4
_geom_torsion_publ_flag
F001 C00J C00K C00L 178.3(3) . . . . ?
F001 C00J C00K B1 -4.3(4) . . . . ?
F001 C00J C00M F007 1.6(4) . . . . ?
F001 C00J C00M C00S 179.9(3) . . . . ?
F002 C00L C00V F00B -2.1(5) . . . . ?
F002 C00L C00V C00S 179.2(3) . . . . ?
F003 C00U C00X F00A 2.0(5) . . . . ?
F003 C00U C00X C013 -179.2(3) . . . . ?
F004 C00P C00Q C00U -177.6(3) . . . . ?
F004 C00P C00Q B1 1.7(5) . . . . ?
F004 C00P C010 F009 -1.5(5) . . . . ?
F004 C00P C010 C013 178.3(3) . . . . ?
F005 C00R C012 F00C 0.7(5) . . . . ?
F005 C00R C012 C011 179.7(3) . . . . ?
F006 C00T C00Y F00D 1.0(5) . . . . ?
F006 C00T C00Y C011 -178.4(3) . . . . ?
F007 C00M C00S F008 -0.4(5) . . . . ?
F007 C00M C00S C00V 179.4(3) . . . . ?
F008 C00S C00V F00B 0.0(5) . . . . ?
F008 C00S C00V C00L 178.8(3) . . . . ?
F009 C010 C013 F00E -0.7(5) . . . . ?
F009 C010 C013 C00X 179.5(3) . . . . ?
F00A C00X C013 F00E -0.8(5) . . . . ?
F00A C00X C013 C010 179.0(3) . . . . ?
F00D C00Y C011 F00G 0.3(6) . . . . ?
F00D C00Y C011 C012 -179.7(3) . . . . ?
O2 C3 C2 N1 168.3(3) . . . . ?
F00G C011 C012 F00C -0.5(6) . . . . ?
F00G C011 C012 C00R -179.6(3) . . . . ?
O1 C3 C2 N1 -12.8(5) . . . . ?
C00J C00K C00L F002 -177.4(3) . . . . ?
C00J C00K C00L C00V 2.8(5) . . . . ?
C00J C00K B1 C1 -38.4(4) . . . . ?
C00J C00K B1 C00O 76.2(4) . . . . ?
C00J C00K B1 C00Q -152.7(3) . . . . ?
C00J C00M C00S F008 -178.8(3) . . . . ?
C00J C00M C00S C00V 1.1(5) . . . . ?
C00K C00J C00M F007 -177.4(3) . . . . ?
C00K C00J C00M C00S 0.9(5) . . . . ?
C00K C00L C00V F00B 177.7(3) . . . . ?
C00K C00L C00V C00S -1.0(5) . . . . ?
C00L C00K B1 C1 138.7(3) . . . . ?
C00L C00K B1 C00O -106.7(4) . . . . ?
C00L C00K B1 C00Q 24.4(4) . . . . ?
C00M C00J C00K C00L -2.8(5) . . . . ?
C00M C00J C00K B1 174.6(3) . . . . ?
C00M C00S C00V F00B -179.8(3) . . . . ?
C00M C00S C00V C00L -1.0(5) . . . . ?
C00O C00R C012 F00C -179.2(3) . . . . ?
C00O C00R C012 C011 -0.1(6) . . . . ?
C00O C00T C00Y F00D 179.2(3) . . . . ?
C00O C00T C00Y C011 -0.2(6) . . . . ?
C00P C00Q C00U F003 178.7(3) . . . . ?
C00P C00Q C00U C00X -1.0(5) . . . . ?
C00P C00Q B1 C00K -103.0(3) . . . . ?
C00P C00Q B1 C1 140.9(3) . . . . ?
C00P C00Q B1 C00O 29.9(4) . . . . ?
C00P C010 C013 F00E 179.5(3) . . . . ?
C00P C010 C013 C00X -0.3(5) . . . . ?
C00Q C00P C010 F009 180.0(3) . . . . ?
C00Q C00P C010 C013 -0.2(5) . . . . ?
C00Q C00U C00X F00A -178.2(3) . . . . ?
C00Q C00U C00X C013 0.6(5) . . . . ?
C00R C00O C00T F006 178.6(3) . . . . ?
C00R C00O C00T C00Y 0.5(5) . . . . ?
C00R C00O B1 C00K 7.6(5) . . . . ?
C00R C00O B1 C1 124.7(3) . . . . ?
C00R C00O B1 C00Q -123.5(3) . . . . ?
C00T C00O C00R F005 179.9(3) . . . . ?
C00T C00O C00R C012 -0.3(5) . . . . ?
C00T C00O B1 C00K -172.4(3) . . . . ?
C00T C00O B1 C1 -55.3(4) . . . . ?
C00T C00O B1 C00Q 56.5(4) . . . . ?
C00T C00Y C011 F00G 179.8(3) . . . . ?
C00T C00Y C011 C012 -0.2(6) . . . . ?
C00U C00Q B1 C00K 76.3(4) . . . . ?
C00U C00Q B1 C1 -39.9(4) . . . . ?
C00U C00Q B1 C00O -150.8(3) . . . . ?
C00U C00X C013 F00E -179.6(3) . . . . ?
C00U C00X C013 C010 0.1(5) . . . . ?
C3 O2 C4 C5 -59.9(5) . . . . ?
C3 O2 C4 C6 -176.5(3) . . . . ?
C3 O2 C4 C7 66.4(4) . . . . ?
C00Y C011 C012 F00C 179.4(3) . . . . ?
C00Y C011 C012 C00R 0.4(6) . . . . ?
C010 C00P C00Q C00U 0.9(5) . . . . ?
C010 C00P C00Q B1 -179.9(3) . . . . ?
C4 O2 C3 O1 0.2(6) . . . . ?
C4 O2 C3 C2 179.1(3) . . . . ?
B1 C00K C00L F002 5.3(5) . . . . ?
B1 C00K C00L C00V -174.5(3) . . . . ?
B1 C00O C00R F005 -0.1(5) . . . . ?
B1 C00O C00R C012 179.7(3) . . . . ?
B1 C00O C00T F006 -1.4(5) . . . . ?
B1 C00O C00T C00Y -179.5(3) . . . . ?
B1 C00Q C00U F003 -0.6(4) . . . . ?
B1 C00Q C00U C00X 179.7(3) . . . . ?

loop_
_smtbx_masks_void_nr
_smtbx_masks_void_average_x
_smtbx_masks_void_average_y
_smtbx_masks_void_average_z
_smtbx_masks_void_volume
_smtbx_masks_void_count_electrons
_smtbx_masks_void_content
1 0.000 0.000 0.000 240.6 53.0 ?
2 0.000 0.500 0.500 240.6 53.0 ?
